data_7025170
loop_
_publ_author_name
'Naeem, Saira'
'Ogilvie, Eleanor'
'White, Andrew J. P.'
'Hogarth, Graeme'
'Wilton-Ely, James D E T'

_publ_section_title
;
 The functionalisation of ruthenium(II) and osmium(II) alkenyl complexes
 with amine- and alkoxy-terminated dithiocarbamates.
;
_journal_issue 17
_journal_name_full 'Dalton transactions (Cambridge, England : 2003)'
_journal_page_first 4080
_journal_page_last 4089
_journal_paper_doi 10.1039/b925536b
_journal_volume 39
_journal_year 2010
_chemical_formula_moiety 'C57 H58 N O2 P4 Ru S2, F6 P'
_chemical_formula_sum 'C57 H58 F6 N O2 P5 Ru S2'
_chemical_formula_weight 1223.08
_chemical_name_systematic
;
?
;
_space_group_IT_number 14
_symmetry_cell_setting monoclinic
_symmetry_space_group_name_Hall '-P 2ybc'
_symmetry_space_group_name_H-M 'P 1 21/c 1'
_atom_sites_solution_hydrogens geom
_atom_sites_solution_primary direct
_atom_sites_solution_secondary difmap
_audit_creation_method SHELXL-97
_cell_angle_alpha 90.00
_cell_angle_beta 95.1247(14)
_cell_angle_gamma 90.00
_cell_formula_units_Z 4
_cell_length_a 17.3740(3)
_cell_length_b 12.01286(19)
_cell_length_c 26.6409(4)
_cell_measurement_reflns_used 18588
_cell_measurement_temperature 173(2)
_cell_measurement_theta_max 29.1759
_cell_measurement_theta_min 3.0061
_cell_volume 5538.03(15)
_computing_cell_refinement 'CrysAlis RED, Oxford Diffraction Ltd'
_computing_data_collection 'CrysAlis CCD, Oxford Diffraction Ltd'
_computing_data_reduction 'CrysAlis RED, Oxford Diffraction Ltd'
_computing_molecular_graphics 'Bruker SHELXTL'
_computing_publication_material 'Bruker SHELXTL'
_computing_structure_refinement 'SHELXL-97 (Sheldrick, 1997)'
_computing_structure_solution 'SHELXS-97 (Sheldrick, 1990)'
_diffrn_ambient_temperature 173(2)
_diffrn_detector_area_resol_mean 15.9832
_diffrn_measured_fraction_theta_full 0.987
_diffrn_measured_fraction_theta_max 0.864
_diffrn_measurement_device_type 'OD Xcalibur 3'
_diffrn_measurement_method 'omega scans'
_diffrn_radiation_monochromator graphite
_diffrn_radiation_source 'Enhance (Mo) X-ray Source'
_diffrn_radiation_type MoK\a
_diffrn_radiation_wavelength 0.71073
_diffrn_reflns_av_R_equivalents 0.0300
_diffrn_reflns_av_sigmaI/netI 0.0536
_diffrn_reflns_limit_h_max 23
_diffrn_reflns_limit_h_min -22
_diffrn_reflns_limit_k_max 16
_diffrn_reflns_limit_k_min -16
_diffrn_reflns_limit_l_max 36
_diffrn_reflns_limit_l_min -35
_diffrn_reflns_number 38280
_diffrn_reflns_theta_full 27.00
_diffrn_reflns_theta_max 29.23
_diffrn_reflns_theta_min 3.01
_diffrn_standards_number 0
_exptl_absorpt_coefficient_mu 0.566
_exptl_absorpt_correction_T_max 0.979
_exptl_absorpt_correction_T_min 0.879
_exptl_absorpt_correction_type analytical
_exptl_absorpt_process_details
;
CrysAlisPro, Oxford Diffraction Ltd.,
Version 1.171.33.41 (release 06-05-2009 CrysAlis171 .NET)
(compiled May 6 2009,17:20:42)
Analytical numeric absorption correction using a multifaceted crystal
model based on expressions derived by R.C. Clark & J.S. Reid.
(Clark, R. C. & Reid, J. S. (1995). Acta Cryst. A51, 887-897)
;
_exptl_crystal_colour 'Pale yellow'
_exptl_crystal_density_diffrn 1.467
_exptl_crystal_density_method 'not measured'
_exptl_crystal_description needles
_exptl_crystal_F_000 2512
_exptl_crystal_size_max 0.43
_exptl_crystal_size_mid 0.07
_exptl_crystal_size_min 0.04
_refine_diff_density_max 0.617
_refine_diff_density_min -0.404
_refine_diff_density_rms 0.065
_refine_ls_extinction_method none
_refine_ls_goodness_of_fit_ref 0.927
_refine_ls_hydrogen_treatment constr
_refine_ls_matrix_type full
_refine_ls_number_parameters 705
_refine_ls_number_reflns 12994
_refine_ls_number_restraints 386
_refine_ls_restrained_S_all 0.932
_refine_ls_R_factor_all 0.0506
_refine_ls_R_factor_gt 0.0316
_refine_ls_shift/su_max 0.004
_refine_ls_shift/su_mean 0.000
_refine_ls_structure_factor_coef Fsqd
_refine_ls_weighting_details 'calc w=1/[\s^2^(Fo^2^)+(0.0405P)^2^+0.0000P] where P=(Fo^2^+2Fc^2^)/3'
_refine_ls_weighting_scheme calc
_refine_ls_wR_factor_gt 0.0695
_refine_ls_wR_factor_ref 0.0721
_reflns_number_gt 9490
_reflns_number_total 12994
_reflns_threshold_expression >2sigma(I)
_cod_data_source_file b925536b.txt
_cod_data_source_block 3
_cod_depositor_comments
;
The following automatic conversions were performed:

'_symmetry_cell_setting' value 'Monoclinic' changed to 'monoclinic'
according to /home/saulius/struct/CIF-dictionaries/cif_core.dic
dictionary named 'cif_core.dic' version 2.4.2 from 2011-04-26.

Automatic conversion script
Id: cif_fix_values 1891 2012-01-12 08:04:46Z andrius 
;
_cod_original_cell_volume 5538.04(15)
_cod_original_sg_symbol_H-M P2(1)/c
_cod_database_code 7025170

loop_
_symmetry_equiv_pos_as_xyz
'x, y, z'
'-x, y+1/2, -z+1/2'
'-x, -y, -z'
'x, -y-1/2, z-1/2'

loop_
_atom_site_label
_atom_site_type_symbol
_atom_site_fract_x
_atom_site_fract_y
_atom_site_fract_z
_atom_site_U_iso_or_equiv
_atom_site_adp_type
_atom_site_occupancy
_atom_site_symmetry_multiplicity
_atom_site_calc_flag
_atom_site_refinement_flags
_atom_site_disorder_assembly
_atom_site_disorder_group
Ru Ru 0.255326(9) 0.347626(13) 0.563482(6) 0.01650(5) Uani 1 1 d . . .
S1 S 0.18906(3) 0.37866(4) 0.480702(19) 0.02431(12) Uani 1 1 d . . .
C2 C 0.13237(12) 0.26627(17) 0.49031(8) 0.0257(5) Uani 1 1 d . . .
S3 S 0.15680(3) 0.20462(4) 0.54768(2) 0.02680(12) Uani 1 1 d . . .
N4 N 0.07373(10) 0.23525(15) 0.45718(8) 0.0347(5) Uani 1 1 d . . .
C5 C 0.01677(15) 0.1546(2) 0.47002(11) 0.0462(7) Uani 1 1 d . . .
H5A H -0.0340 0.1920 0.4695 0.055 Uiso 1 1 calc R . .
H5B H 0.0308 0.1281 0.5048 0.055 Uiso 1 1 calc R . .
C6 C 0.00885(15) 0.0546(2) 0.43523(11) 0.0494(7) Uani 1 1 d . . .
H6A H -0.0376 0.0110 0.4417 0.059 Uiso 1 1 calc R . .
H6B H 0.0035 0.0793 0.3996 0.059 Uiso 1 1 calc R . .
O7 O 0.07550(11) -0.01130(15) 0.44460(7) 0.0527(5) Uani 1 1 d . . .
C8 C 0.0738(2) -0.0989(2) 0.40835(13) 0.0702(10) Uani 1 1 d . . .
H8A H 0.1200 -0.1453 0.4148 0.105 Uiso 1 1 calc R . .
H8B H 0.0727 -0.0670 0.3744 0.105 Uiso 1 1 calc R . .
H8C H 0.0276 -0.1446 0.4109 0.105 Uiso 1 1 calc R . .
C9 C 0.05596(15) 0.3004(2) 0.41044(10) 0.0437(7) Uani 1 1 d D A .
H9A H 0.0642 0.3802 0.4185 0.052 Uiso 1 1 calc R . .
H9B H 0.0005 0.2907 0.3993 0.052 Uiso 1 1 calc R . .
C10 C 0.10234(19) 0.2715(2) 0.36662(11) 0.0583(8) Uani 1 1 d D . .
H10A H 0.1008 0.3346 0.3426 0.070 Uiso 0.898(5) 1 calc PR A 1
H10B H 0.1569 0.2581 0.3792 0.070 Uiso 0.898(5) 1 calc PR A 1
H10C H 0.1368 0.3339 0.3593 0.070 Uiso 0.102(5) 1 d PR A 2
H10D H 0.1345 0.2047 0.3747 0.070 Uiso 0.102(5) 1 d PR A 2
O11 O 0.07228(19) 0.1772(2) 0.34221(9) 0.0812(11) Uani 0.898(5) 1 d PDU A 1
C12 C 0.1034(4) 0.1540(4) 0.29642(14) 0.0983(18) Uani 0.898(5) 1 d PDU A 1
H12A H 0.0791 0.0869 0.2813 0.147 Uiso 0.898(5) 1 calc PR A 1
H12B H 0.1593 0.1421 0.3027 0.147 Uiso 0.898(5) 1 calc PR A 1
H12C H 0.0936 0.2169 0.2733 0.147 Uiso 0.898(5) 1 calc PR A 1
O11' O 0.0499(13) 0.258(2) 0.3238(6) 0.105(5) Uiso 0.102(5) 1 d PDU A 2
C12' C 0.041(3) 0.157(3) 0.2992(13) 0.104(6) Uiso 0.102(5) 1 d PDU A 2
H12D H -0.0086 0.1557 0.2786 0.156 Uiso 0.102(5) 1 calc PR A 2
H12E H 0.0426 0.0965 0.3240 0.156 Uiso 0.102(5) 1 calc PR A 2
H12F H 0.0831 0.1469 0.2773 0.156 Uiso 0.102(5) 1 calc PR A 2
P13 P 0.17637(3) 0.46934(4) 0.605421(19) 0.01968(11) Uani 1 1 d . . .
C14 C 0.22472(12) 0.44217(17) 0.66854(8) 0.0258(5) Uani 1 1 d . . .
H14A H 0.1878 0.4220 0.6933 0.031 Uiso 1 1 calc R . .
H14B H 0.2575 0.5052 0.6814 0.031 Uiso 1 1 calc R . .
P15 P 0.28213(3) 0.32195(4) 0.65014(2) 0.02232(12) Uani 1 1 d . . .
C16 C 0.17644(11) 0.61980(16) 0.59619(8) 0.0229(5) Uani 1 1 d . . .
C17 C 0.19147(12) 0.66355(18) 0.54989(9) 0.0293(5) Uani 1 1 d . . .
H17A H 0.2010 0.6151 0.5229 0.035 Uiso 1 1 calc R . .
C18 C 0.19262(14) 0.7778(2) 0.54287(11) 0.0439(7) Uani 1 1 d . . .
H18A H 0.2026 0.8078 0.5111 0.053 Uiso 1 1 calc R . .
C19 C 0.17926(15) 0.8477(2) 0.58199(12) 0.0484(7) Uani 1 1 d . . .
H19A H 0.1803 0.9260 0.5770 0.058 Uiso 1 1 calc R . .
C20 C 0.16448(15) 0.8059(2) 0.62808(11) 0.0470(7) Uani 1 1 d . . .
H20A H 0.1559 0.8550 0.6550 0.056 Uiso 1 1 calc R . .
C21 C 0.16213(13) 0.69195(19) 0.63523(9) 0.0338(5) Uani 1 1 d . . .
H21A H 0.1507 0.6628 0.6669 0.041 Uiso 1 1 calc R . .
C22 C 0.07391(12) 0.43996(17) 0.60867(8) 0.0269(5) Uani 1 1 d . . .
C23 C 0.02862(12) 0.42296(18) 0.56394(10) 0.0332(5) Uani 1 1 d . . .
H23A H 0.0512 0.4289 0.5329 0.040 Uiso 1 1 calc R . .
C24 C -0.04921(15) 0.3974(2) 0.56379(13) 0.0514(8) Uani 1 1 d . . .
H24A H -0.0795 0.3856 0.5327 0.062 Uiso 1 1 calc R . .
C25 C -0.08253(16) 0.3891(2) 0.60825(15) 0.0609(9) Uani 1 1 d . . .
H25A H -0.1358 0.3713 0.6081 0.073 Uiso 1 1 calc R . .
C26 C -0.03930(18) 0.4063(3) 0.65245(14) 0.0660(9) Uani 1 1 d . . .
H26A H -0.0627 0.4002 0.6832 0.079 Uiso 1 1 calc R . .
C27 C 0.03921(16) 0.4329(2) 0.65350(11) 0.0509(7) Uani 1 1 d . . .
H27A H 0.0686 0.4460 0.6847 0.061 Uiso 1 1 calc R . .
C28 C 0.23971(14) 0.20343(18) 0.68105(8) 0.0291(5) Uani 1 1 d . . .
C29 C 0.16062(16) 0.1850(2) 0.67276(10) 0.0403(6) Uani 1 1 d . . .
H29A H 0.1296 0.2327 0.6509 0.048 Uiso 1 1 calc R . .
C30 C 0.12675(18) 0.0963(2) 0.69653(11) 0.0530(8) Uani 1 1 d . . .
H30A H 0.0726 0.0843 0.6911 0.064 Uiso 1 1 calc R . .
C31 C 0.1712(2) 0.0267(2) 0.72762(11) 0.0580(9) Uani 1 1 d . . .
H31A H 0.1477 -0.0330 0.7440 0.070 Uiso 1 1 calc R . .
C32 C 0.2491(2) 0.0428(2) 0.73512(11) 0.0591(8) Uani 1 1 d . . .
H32A H 0.2797 -0.0071 0.7562 0.071 Uiso 1 1 calc R . .
C33 C 0.28424(17) 0.1310(2) 0.71234(10) 0.0451(7) Uani 1 1 d . . .
H33A H 0.3385 0.1419 0.7181 0.054 Uiso 1 1 calc R . .
C34 C 0.37664(13) 0.33531(18) 0.68598(8) 0.0295(5) Uani 1 1 d . . .
C35 C 0.38660(17) 0.4031(2) 0.72809(9) 0.0452(7) Uani 1 1 d . . .
H35A H 0.3437 0.4415 0.7396 0.054 Uiso 1 1 calc R . .
C36 C 0.4600(2) 0.4148(2) 0.75366(11) 0.0616(10) Uani 1 1 d . . .
H36A H 0.4669 0.4619 0.7823 0.074 Uiso 1 1 calc R . .
C37 C 0.52180(18) 0.3589(3) 0.73771(12) 0.0612(9) Uani 1 1 d U . .
H37A H 0.5717 0.3688 0.7548 0.073 Uiso 1 1 calc R . .
C38 C 0.51223(15) 0.2887(3) 0.69718(11) 0.0530(8) Uani 1 1 d . . .
H38A H 0.5549 0.2476 0.6870 0.064 Uiso 1 1 calc R . .
C39 C 0.43952(13) 0.2780(2) 0.67101(9) 0.0380(6) Uani 1 1 d . . .
H39A H 0.4331 0.2306 0.6424 0.046 Uiso 1 1 calc R . .
P40 P 0.36168(3) 0.45898(4) 0.552510(19) 0.01725(11) Uani 1 1 d . . .
C41 C 0.42221(11) 0.34518(15) 0.53005(8) 0.0207(4) Uani 1 1 d . . .
H41A H 0.4394 0.3603 0.4963 0.025 Uiso 1 1 calc R . .
H41B H 0.4673 0.3278 0.5542 0.025 Uiso 1 1 calc R . .
P42 P 0.34640(3) 0.23674(4) 0.52872(2) 0.01910(11) Uani 1 1 d . . .
C43 C 0.42103(11) 0.52915(16) 0.60289(7) 0.0199(4) Uani 1 1 d . . .
C44 C 0.38564(12) 0.60248(17) 0.63399(8) 0.0260(5) Uani 1 1 d . . .
H44A H 0.3314 0.6142 0.6290 0.031 Uiso 1 1 calc R . .
C45 C 0.42871(13) 0.65852(18) 0.67220(8) 0.0320(5) Uani 1 1 d . . .
H45A H 0.4042 0.7094 0.6929 0.038 Uiso 1 1 calc R . .
C46 C 0.50758(13) 0.64042(18) 0.68020(8) 0.0311(5) Uani 1 1 d . . .
H46A H 0.5370 0.6770 0.7071 0.037 Uiso 1 1 calc R . .
C47 C 0.54326(13) 0.56932(18) 0.64904(8) 0.0303(5) Uani 1 1 d . . .
H47A H 0.5976 0.5583 0.6540 0.036 Uiso 1 1 calc R . .
C48 C 0.50030(12) 0.51346(17) 0.61026(8) 0.0246(5) Uani 1 1 d . . .
H48A H 0.5253 0.4646 0.5888 0.030 Uiso 1 1 calc R . .
C49 C 0.35673(11) 0.56549(17) 0.50305(7) 0.0213(4) Uani 1 1 d . . .
C50 C 0.37394(12) 0.67741(17) 0.51408(9) 0.0292(5) Uani 1 1 d . . .
H50A H 0.3930 0.6985 0.5472 0.035 Uiso 1 1 calc R . .
C51 C 0.36302(14) 0.7576(2) 0.47644(10) 0.0384(6) Uani 1 1 d . . .
H51A H 0.3740 0.8334 0.4842 0.046 Uiso 1 1 calc R . .
C52 C 0.33661(14) 0.7283(2) 0.42822(10) 0.0417(6) Uani 1 1 d . . .
H52A H 0.3297 0.7836 0.4027 0.050 Uiso 1 1 calc R . .
C53 C 0.32013(14) 0.6182(2) 0.41686(9) 0.0382(6) Uani 1 1 d . . .
H53A H 0.3019 0.5977 0.3835 0.046 Uiso 1 1 calc R . .
C54 C 0.33004(12) 0.53767(19) 0.45405(8) 0.0276(5) Uani 1 1 d . . .
H54A H 0.3184 0.4622 0.4459 0.033 Uiso 1 1 calc R . .
C55 C 0.39001(12) 0.11429(17) 0.56006(8) 0.0231(4) Uani 1 1 d . . .
C56 C 0.46524(13) 0.08457(19) 0.55315(9) 0.0331(5) Uani 1 1 d . . .
H56A H 0.4945 0.1285 0.5321 0.040 Uiso 1 1 calc R . .
C57 C 0.49810(14) -0.0088(2) 0.57679(10) 0.0394(6) Uani 1 1 d . . .
H57A H 0.5502 -0.0279 0.5726 0.047 Uiso 1 1 calc R . .
C58 C 0.45508(14) -0.07413(19) 0.60646(9) 0.0381(6) Uani 1 1 d . . .
H58A H 0.4775 -0.1386 0.6224 0.046 Uiso 1 1 calc R . .
C59 C 0.37947(15) -0.04597(19) 0.61302(9) 0.0388(6) Uani 1 1 d . . .
H59A H 0.3497 -0.0913 0.6332 0.047 Uiso 1 1 calc R . .
C60 C 0.34723(13) 0.04901(18) 0.58997(9) 0.0310(5) Uani 1 1 d . . .
H60A H 0.2955 0.0691 0.5948 0.037 Uiso 1 1 calc R . .
C61 C 0.32910(12) 0.18484(16) 0.46430(8) 0.0221(4) Uani 1 1 d . . .
C62 C 0.35911(13) 0.23243(17) 0.42295(8) 0.0276(5) Uani 1 1 d . . .
H62A H 0.3913 0.2962 0.4273 0.033 Uiso 1 1 calc R . .
C63 C 0.34272(14) 0.18808(19) 0.37530(9) 0.0362(6) Uani 1 1 d . . .
H63A H 0.3636 0.2218 0.3472 0.043 Uiso 1 1 calc R . .
C64 C 0.29640(15) 0.0953(2) 0.36818(9) 0.0408(6) Uani 1 1 d . . .
H64A H 0.2857 0.0644 0.3355 0.049 Uiso 1 1 calc R . .
C65 C 0.26559(15) 0.0477(2) 0.40920(10) 0.0421(6) Uani 1 1 d . . .
H65A H 0.2331 -0.0158 0.4045 0.051 Uiso 1 1 calc R . .
C66 C 0.28145(13) 0.09116(18) 0.45671(9) 0.0323(5) Uani 1 1 d . . .
H66A H 0.2600 0.0575 0.4846 0.039 Uiso 1 1 calc R . .
P1 P 0.24067(12) 0.69772(14) 0.78421(5) 0.0299(4) Uani 0.870(7) 1 d PDU B 1
F1 F 0.31677(12) 0.6366(3) 0.80855(9) 0.0606(7) Uani 0.870(7) 1 d PD B 1
F2 F 0.2796(2) 0.81375(15) 0.79984(8) 0.0614(11) Uani 0.870(7) 1 d PD B 1
F3 F 0.20600(19) 0.6893(3) 0.83707(9) 0.0642(8) Uani 0.870(7) 1 d PD B 1
F4 F 0.2033(2) 0.58007(16) 0.76828(9) 0.0614(7) Uani 0.870(7) 1 d PD B 1
F5 F 0.27711(13) 0.7043(4) 0.73175(7) 0.0642(8) Uani 0.870(7) 1 d PD B 1
F6 F 0.16569(18) 0.7588(3) 0.76011(10) 0.0614(8) Uani 0.870(7) 1 d PD B 1
P1' P 0.2327(7) 0.7067(10) 0.7848(5) 0.044(4) Uiso 0.130(7) 1 d PDU B 2
F1' F 0.3160(6) 0.6840(13) 0.8126(4) 0.036(4) Uiso 0.130(7) 1 d PD B 2
F2' F 0.2321(9) 0.8275(7) 0.8094(4) 0.035(4) Uiso 0.130(7) 1 d PD B 2
F3' F 0.1931(9) 0.6592(13) 0.8319(5) 0.051(6) Uiso 0.130(7) 1 d PD B 2
F4' F 0.2336(9) 0.5862(9) 0.7609(5) 0.041(4) Uiso 0.130(7) 1 d PD B 2
F5' F 0.2712(8) 0.7569(12) 0.7378(4) 0.047(5) Uiso 0.130(7) 1 d PD B 2
F6' F 0.1496(7) 0.7293(12) 0.7575(6) 0.036(5) Uiso 0.130(7) 1 d PD B 2

loop_
_atom_site_aniso_label
_atom_site_aniso_U_11
_atom_site_aniso_U_22
_atom_site_aniso_U_33
_atom_site_aniso_U_23
_atom_site_aniso_U_13
_atom_site_aniso_U_12
Ru 0.01522(8) 0.01511(8) 0.01909(8) -0.00046(7) 0.00115(6) 0.00006(7)
S1 0.0241(3) 0.0232(3) 0.0244(3) -0.0035(2) -0.0044(2) 0.0027(2)
C2 0.0183(11) 0.0224(11) 0.0364(12) -0.0128(10) 0.0023(9) 0.0038(9)
S3 0.0215(3) 0.0210(3) 0.0382(3) -0.0042(2) 0.0043(2) -0.0043(2)
N4 0.0218(10) 0.0309(11) 0.0503(13) -0.0191(10) -0.0033(9) -0.0005(8)
C5 0.0296(14) 0.0487(16) 0.0602(17) -0.0195(14) 0.0028(12) -0.0064(12)
C6 0.0381(16) 0.0488(17) 0.0597(18) -0.0113(14) -0.0037(13) -0.0071(13)
O7 0.0447(12) 0.0426(11) 0.0709(13) -0.0102(10) 0.0057(10) 0.0013(9)
C8 0.076(2) 0.0451(18) 0.094(3) -0.0259(18) 0.033(2) -0.0088(16)
C9 0.0377(15) 0.0441(15) 0.0453(15) -0.0140(13) -0.0188(12) 0.0077(12)
C10 0.076(2) 0.0526(18) 0.0445(17) -0.0081(14) -0.0074(15) 0.0039(16)
O11 0.137(3) 0.0584(19) 0.0486(15) -0.0237(13) 0.0104(16) -0.0134(16)
C12 0.140(5) 0.111(3) 0.044(2) -0.026(2) 0.007(2) 0.024(3)
P13 0.0180(3) 0.0198(3) 0.0213(3) -0.0019(2) 0.0018(2) 0.0013(2)
C14 0.0307(12) 0.0236(11) 0.0230(11) 0.0001(9) 0.0013(9) 0.0027(9)
P15 0.0254(3) 0.0204(3) 0.0210(3) 0.0031(2) 0.0014(2) 0.0013(2)
C16 0.0168(10) 0.0207(10) 0.0298(11) -0.0013(9) -0.0059(8) 0.0013(8)
C17 0.0223(11) 0.0249(12) 0.0406(13) 0.0026(10) 0.0023(9) 0.0023(9)
C18 0.0288(14) 0.0349(14) 0.0676(19) 0.0176(14) 0.0023(12) 0.0004(11)
C19 0.0329(14) 0.0201(12) 0.089(2) 0.0019(15) -0.0104(14) -0.0009(11)
C20 0.0453(16) 0.0297(14) 0.0618(19) -0.0207(13) -0.0184(14) 0.0079(12)
C21 0.0346(13) 0.0320(13) 0.0328(13) -0.0089(10) -0.0077(10) 0.0070(10)
C22 0.0228(11) 0.0190(11) 0.0402(13) -0.0007(9) 0.0104(10) 0.0027(9)
C23 0.0204(12) 0.0253(12) 0.0539(15) -0.0108(11) 0.0030(10) 0.0025(9)
C24 0.0237(14) 0.0311(14) 0.098(2) -0.0186(15) -0.0047(15) 0.0006(11)
C25 0.0242(15) 0.0361(15) 0.125(3) 0.0074(18) 0.0199(18) 0.0004(12)
C26 0.0408(18) 0.074(2) 0.089(3) 0.021(2) 0.0389(18) 0.0089(16)
C27 0.0360(16) 0.069(2) 0.0503(16) 0.0060(15) 0.0198(13) 0.0070(14)
C28 0.0424(15) 0.0199(11) 0.0265(12) 0.0015(9) 0.0112(10) -0.0012(10)
C29 0.0474(16) 0.0329(14) 0.0429(15) 0.0031(11) 0.0163(12) -0.0030(12)
C30 0.0592(19) 0.0427(16) 0.0616(19) -0.0007(15) 0.0300(15) -0.0157(14)
C31 0.094(3) 0.0335(16) 0.0513(18) 0.0071(14) 0.0321(17) -0.0162(16)
C32 0.090(3) 0.0345(16) 0.0542(18) 0.0217(14) 0.0150(17) 0.0008(16)
C33 0.0591(18) 0.0360(15) 0.0407(15) 0.0127(12) 0.0063(13) -0.0003(13)
C34 0.0335(13) 0.0274(12) 0.0258(11) 0.0122(10) -0.0071(9) -0.0040(10)
C35 0.0631(19) 0.0307(14) 0.0372(14) 0.0065(11) -0.0213(13) 0.0033(12)
C36 0.092(3) 0.0337(15) 0.0500(18) 0.0149(13) -0.0437(17) -0.0138(16)
C37 0.0532(18) 0.0532(18) 0.070(2) 0.0412(16) -0.0320(15) -0.0183(15)
C38 0.0321(15) 0.071(2) 0.0547(18) 0.0389(16) -0.0061(13) -0.0052(14)
C39 0.0288(13) 0.0504(16) 0.0339(13) 0.0187(12) -0.0013(10) 0.0002(11)
P40 0.0162(3) 0.0155(2) 0.0199(3) 0.0002(2) 0.00066(19) 0.0000(2)
C41 0.0184(10) 0.0163(10) 0.0274(11) -0.0032(9) 0.0018(8) 0.0006(8)
P42 0.0179(3) 0.0156(3) 0.0241(3) -0.0002(2) 0.0034(2) 0.0009(2)
C43 0.0208(11) 0.0157(10) 0.0229(10) 0.0030(8) 0.0007(8) -0.0042(8)
C44 0.0224(11) 0.0241(11) 0.0319(12) -0.0036(9) 0.0052(9) -0.0047(9)
C45 0.0374(13) 0.0273(12) 0.0325(12) -0.0092(10) 0.0092(10) -0.0081(11)
C46 0.0371(13) 0.0294(12) 0.0252(11) -0.0012(10) -0.0067(9) -0.0120(10)
C47 0.0232(12) 0.0293(12) 0.0369(13) 0.0020(10) -0.0061(10) -0.0037(10)
C48 0.0221(11) 0.0229(11) 0.0285(11) -0.0004(9) 0.0001(9) -0.0001(9)
C49 0.0164(10) 0.0235(11) 0.0245(11) 0.0056(9) 0.0048(8) 0.0032(8)
C50 0.0259(12) 0.0260(12) 0.0359(13) 0.0076(10) 0.0028(10) -0.0026(9)
C51 0.0316(14) 0.0273(13) 0.0568(17) 0.0151(12) 0.0059(12) -0.0007(10)
C52 0.0369(15) 0.0466(16) 0.0428(15) 0.0272(13) 0.0105(12) 0.0110(12)
C53 0.0339(14) 0.0534(16) 0.0276(12) 0.0139(12) 0.0036(10) 0.0097(12)
C54 0.0238(12) 0.0316(12) 0.0278(11) 0.0024(10) 0.0048(9) 0.0038(9)
C55 0.0248(11) 0.0172(10) 0.0275(11) 0.0003(9) 0.0025(9) 0.0030(8)
C56 0.0304(13) 0.0276(12) 0.0428(14) 0.0074(11) 0.0122(10) 0.0071(10)
C57 0.0311(14) 0.0359(14) 0.0518(15) 0.0089(12) 0.0075(11) 0.0146(11)
C58 0.0423(15) 0.0265(12) 0.0444(15) 0.0093(11) -0.0035(11) 0.0096(11)
C59 0.0407(15) 0.0296(13) 0.0465(15) 0.0142(11) 0.0059(12) -0.0007(11)
C60 0.0266(12) 0.0270(12) 0.0397(13) 0.0038(10) 0.0054(10) 0.0021(10)
C61 0.0198(11) 0.0172(10) 0.0295(11) -0.0054(9) 0.0032(9) 0.0043(8)
C62 0.0324(13) 0.0195(11) 0.0308(12) -0.0028(9) 0.0024(10) 0.0017(9)
C63 0.0477(16) 0.0331(13) 0.0277(12) -0.0034(10) 0.0029(11) 0.0030(11)
C64 0.0491(16) 0.0414(15) 0.0309(13) -0.0158(12) -0.0014(11) 0.0034(12)
C65 0.0417(16) 0.0348(14) 0.0501(16) -0.0192(12) 0.0050(12) -0.0088(11)
C66 0.0315(13) 0.0271(12) 0.0394(13) -0.0092(11) 0.0088(10) -0.0055(10)
P1 0.0412(7) 0.0275(5) 0.0208(5) -0.0013(3) 0.0020(3) 0.0005(4)
F1 0.0556(14) 0.0452(17) 0.0774(16) 0.0122(12) -0.0134(10) 0.0072(10)
F2 0.098(3) 0.0355(11) 0.0478(12) 0.0022(9) -0.0127(13) -0.0188(11)
F3 0.0787(18) 0.087(2) 0.0287(11) 0.0056(12) 0.0156(10) -0.0083(17)
F4 0.0647(19) 0.0467(12) 0.0732(15) -0.0183(10) 0.0082(13) -0.0181(11)
F5 0.0585(14) 0.105(2) 0.0314(10) -0.0059(12) 0.0158(9) -0.0139(14)
F6 0.0559(16) 0.0688(19) 0.0579(15) 0.0077(13) -0.0034(12) 0.0196(15)

loop_
_atom_type_symbol
_atom_type_description
_atom_type_scat_dispersion_real
_atom_type_scat_dispersion_imag
_atom_type_scat_source
C C 0.0033 0.0016 'International Tables Vol C Tables 4.2.6.8 and 6.1.1.4'
H H 0.0000 0.0000 'International Tables Vol C Tables 4.2.6.8 and 6.1.1.4'
N N 0.0061 0.0033 'International Tables Vol C Tables 4.2.6.8 and 6.1.1.4'
O O 0.0106 0.0060 'International Tables Vol C Tables 4.2.6.8 and 6.1.1.4'
F F 0.0171 0.0103 'International Tables Vol C Tables 4.2.6.8 and 6.1.1.4'
P P 0.1023 0.0942 'International Tables Vol C Tables 4.2.6.8 and 6.1.1.4'
S S 0.1246 0.1234 'International Tables Vol C Tables 4.2.6.8 and 6.1.1.4'
Ru Ru -1.2594 0.8363 'International Tables Vol C Tables 4.2.6.8 and 6.1.1.4'

loop_
_geom_angle_atom_site_label_1
_geom_angle_atom_site_label_2
_geom_angle_atom_site_label_3
_geom_angle
P40 Ru P42 72.660(18)
P40 Ru P15 96.313(19)
P42 Ru P15 103.630(19)
P40 Ru P13 101.890(19)
P42 Ru P13 172.657(19)
P15 Ru P13 71.696(19)
P40 Ru S1 96.638(19)
P42 Ru S1 90.607(19)
P15 Ru S1 163.09(2)
P13 Ru S1 94.975(18)
P40 Ru S3 160.08(2)
P42 Ru S3 91.142(19)
P15 Ru S3 98.79(2)
P13 Ru S3 95.152(19)
S1 Ru S3 71.444(19)
C2 S1 Ru 88.59(8)
N4 C2 S1 122.50(18)
N4 C2 S3 125.40(18)
S1 C2 S3 112.03(12)
C2 S3 Ru 87.92(7)
C2 N4 C5 121.7(2)
C2 N4 C9 119.8(2)
C5 N4 C9 117.2(2)
N4 C5 C6 114.4(2)
O7 C6 C5 108.0(2)
C6 O7 C8 109.2(2)
N4 C9 C10 116.2(2)
O11 C10 O11' 48.0(12)
O11 C10 C9 110.2(3)
O11' C10 C9 107.6(10)
C10 O11 C12 114.3(3)
C12' O11' C10 122(2)
C16 P13 C22 102.15(9)
C16 P13 C14 107.05(9)
C22 P13 C14 106.85(10)
C16 P13 Ru 122.96(7)
C22 P13 Ru 120.98(7)
C14 P13 Ru 94.92(7)
P13 C14 P15 96.28(10)
C34 P15 C28 102.21(10)
C34 P15 C14 105.87(10)
C28 P15 C14 103.88(10)
C34 P15 Ru 126.48(8)
C28 P15 Ru 119.64(7)
C14 P15 Ru 95.43(7)
C17 C16 C21 119.2(2)
C17 C16 P13 119.86(16)
C21 C16 P13 120.90(17)
C18 C17 C16 120.1(2)
C19 C18 C17 119.8(3)
C20 C19 C18 120.9(2)
C19 C20 C21 119.7(3)
C20 C21 C16 120.2(2)
C23 C22 C27 118.4(2)
C23 C22 P13 118.03(17)
C27 C22 P13 123.61(19)
C22 C23 C24 121.0(3)
C25 C24 C23 120.1(3)
C26 C25 C24 119.8(3)
C25 C26 C27 121.1(3)
C22 C27 C26 119.6(3)
C29 C28 C33 119.0(2)
C29 C28 P15 118.95(18)
C33 C28 P15 122.05(19)
C28 C29 C30 120.0(3)
C31 C30 C29 120.3(3)
C32 C31 C30 120.1(3)
C31 C32 C33 120.9(3)
C32 C33 C28 119.7(3)
C39 C34 C35 118.8(2)
C39 C34 P15 120.12(18)
C35 C34 P15 121.03(19)
C34 C35 C36 119.8(3)
C37 C36 C35 120.5(3)
C36 C37 C38 120.3(3)
C37 C38 C39 119.5(3)
C34 C39 C38 121.0(3)
C43 P40 C49 101.16(9)
C43 P40 C41 106.15(9)
C49 P40 C41 105.89(9)
C43 P40 Ru 125.29(7)
C49 P40 Ru 120.40(7)
C41 P40 Ru 95.54(6)
P42 C41 P40 95.85(9)
C55 P42 C61 100.48(9)
C55 P42 C41 107.06(9)
C61 P42 C41 108.40(9)
C55 P42 Ru 123.37(7)
C61 P42 Ru 120.65(7)
C41 P42 Ru 95.61(6)
C48 C43 C44 119.23(18)
C48 C43 P40 122.03(16)
C44 C43 P40 118.71(15)
C45 C44 C43 120.5(2)
C44 C45 C46 120.0(2)
C47 C46 C45 119.8(2)
C46 C47 C48 120.4(2)
C43 C48 C47 120.0(2)
C54 C49 C50 118.38(19)
C54 C49 P40 119.92(16)
C50 C49 P40 121.53(16)
C51 C50 C49 120.0(2)
C52 C51 C50 120.7(2)
C51 C52 C53 119.8(2)
C52 C53 C54 120.2(2)
C53 C54 C49 121.0(2)
C60 C55 C56 119.6(2)
C60 C55 P42 119.97(16)
C56 C55 P42 120.43(17)
C55 C56 C57 120.3(2)
C58 C57 C56 119.9(2)
C57 C58 C59 120.2(2)
C58 C59 C60 119.7(2)
C55 C60 C59 120.3(2)
C62 C61 C66 118.5(2)
C62 C61 P42 124.42(16)
C66 C61 P42 117.10(16)
C63 C62 C61 120.7(2)
C64 C63 C62 120.5(2)
C63 C64 C65 119.2(2)
C66 C65 C64 120.7(2)
C65 C66 C61 120.4(2)
F6 P1 F3 91.48(15)
F6 P1 F5 89.91(14)
F3 P1 F5 178.60(19)
F6 P1 F2 90.89(17)
F3 P1 F2 90.58(16)
F5 P1 F2 89.62(15)
F6 P1 F4 90.11(17)
F3 P1 F4 90.10(17)
F5 P1 F4 89.68(15)
F2 P1 F4 178.8(2)
F6 P1 F1 179.68(19)
F3 P1 F1 88.65(14)
F5 P1 F1 89.97(15)
F2 P1 F1 88.82(14)
F4 P1 F1 90.18(14)
F6' P1' F4' 90.8(7)
F6' P1' F3' 89.0(8)
F4' P1' F3' 90.6(7)
F6' P1' F1' 179.6(10)
F4' P1' F1' 89.4(7)
F3' P1' F1' 90.7(8)
F6' P1' F5' 90.2(7)
F4' P1' F5' 90.5(7)
F3' P1' F5' 178.6(10)
F1' P1' F5' 90.1(7)
F6' P1' F2' 89.6(7)
F4' P1' F2' 179.5(10)
F3' P1' F2' 89.1(7)
F1' P1' F2' 90.2(7)
F5' P1' F2' 89.8(7)

loop_
_geom_bond_atom_site_label_1
_geom_bond_atom_site_label_2
_geom_bond_distance
Ru P40 2.3207(5)
Ru P42 2.3233(5)
Ru P15 2.3344(5)
Ru P13 2.3541(5)
Ru S1 2.4237(5)
Ru S3 2.4351(5)
S1 C2 1.704(2)
C2 N4 1.340(3)
C2 S3 1.717(2)
N4 C5 1.448(3)
N4 C9 1.480(3)
C5 C6 1.516(3)
C6 O7 1.406(3)
O7 C8 1.427(3)
C9 C10 1.517(4)
C10 O11 1.385(3)
C10 O11' 1.404(14)
O11 C12 1.406(4)
O11' C12' 1.378(16)
P13 C16 1.824(2)
P13 C22 1.824(2)
P13 C14 1.841(2)
C14 P15 1.846(2)
P15 C34 1.831(2)
P15 C28 1.832(2)
C16 C17 1.387(3)
C16 C21 1.393(3)
C17 C18 1.386(3)
C18 C19 1.374(4)
C19 C20 1.372(4)
C20 C21 1.383(3)
C22 C23 1.383(3)
C22 C27 1.388(3)
C23 C24 1.386(3)
C24 C25 1.368(4)
C25 C26 1.355(5)
C26 C27 1.399(4)
C28 C29 1.390(3)
C28 C33 1.391(3)
C29 C30 1.396(3)
C30 C31 1.366(4)
C31 C32 1.364(4)
C32 C33 1.390(4)
C34 C39 1.380(3)
C34 C35 1.384(3)
C35 C36 1.398(4)
C36 C37 1.366(5)
C37 C38 1.368(4)
C38 C39 1.393(3)
P40 C43 1.824(2)
P40 C49 1.833(2)
P40 C41 1.8561(19)
C41 P42 1.8505(19)
P42 C55 1.823(2)
P42 C61 1.826(2)
C43 C48 1.387(3)
C43 C44 1.390(3)
C44 C45 1.383(3)
C45 C46 1.385(3)
C46 C47 1.377(3)
C47 C48 1.392(3)
C49 C54 1.386(3)
C49 C50 1.403(3)
C50 C51 1.391(3)
C51 C52 1.371(4)
C52 C53 1.381(4)
C53 C54 1.385(3)
C55 C60 1.381(3)
C55 C56 1.383(3)
C56 C57 1.384(3)
C57 C58 1.380(3)
C58 C59 1.383(3)
C59 C60 1.390(3)
C61 C62 1.384(3)
C61 C66 1.401(3)
C62 C63 1.383(3)
C63 C64 1.378(3)
C64 C65 1.383(4)
C65 C66 1.374(3)
P1 F6 1.580(2)
P1 F3 1.584(2)
P1 F5 1.587(2)
P1 F2 1.588(2)
P1 F4 1.597(2)
P1 F1 1.598(2)
P1' F6' 1.580(12)
P1' F4' 1.583(11)
P1' F3' 1.588(12)
P1' F1' 1.589(12)
P1' F5' 1.592(12)
P1' F2' 1.593(11)
